data_2017674
loop_
_publ_author_name
'Lu, Norman'
'Tu, Wen-Han'
'Wu, Zong-Wei'
'Wen, Yuh-Sheng'
'Liu, Ling-Kang'

_publ_section_title
;
 4,4'-Bis(2,2,2-trifluoroethoxymethyl)-2,2'-bipyridine
;
_journal_coeditor_code GG3229
_journal_issue 6
_journal_name_full 'Acta Crystallographica Section C'
_journal_page_first o289
_journal_page_last o291
_journal_paper_doi 10.1107/S0108270110014356
_journal_volume 66
_journal_year 2010
_chemical_formula_iupac 'C16 H14 F6 N2 O2'
_chemical_formula_moiety 'C16 H14 F6 N2 O2'
_chemical_formula_sum 'C16 H14 F6 N2 O2'
_chemical_formula_weight 380.29
_chemical_melting_point 356
_chemical_name_systematic
;
4,4'-Bis(2,2,2-trifluoroethoxymethyl)-2,2'-bipyridine
;
_space_group_crystal_system monoclinic
_space_group_IT_number 14
_space_group_name_Hall '-P 2yn'
_space_group_name_H-M_alt 'P 1 21/n 1'
_atom_sites_solution_hydrogens geom
_atom_sites_solution_primary direct
_atom_sites_solution_secondary difmap
_cell_angle_alpha 90.00
_cell_angle_beta 116.309(3)
_cell_angle_gamma 90.00
_cell_formula_units_Z 2
_cell_length_a 12.9726(9)
_cell_length_b 4.7485(3)
_cell_length_c 14.1782(10)
_cell_measurement_reflns_used 2952
_cell_measurement_temperature 100.00(10)
_cell_measurement_theta_max 26.4
_cell_measurement_theta_min 3.21
_cell_volume 782.91(9)
_computing_cell_refinement 'SMART (Bruker, 2001)'
_computing_data_collection 'SMART (Bruker, 2001)'
_computing_data_reduction 'SAINT (Bruker, 2001)'
_computing_molecular_graphics 'ORTEP-3 for Windows (Farrugia, 1997)'
_computing_publication_material 'WinGX (Farrugia, 1999)'
_computing_structure_refinement 'SHELXL97 (Sheldrick, 2008)'
_computing_structure_solution 'SIR92 (Altomare <i>et al.</i>,  1993)'
_diffrn_ambient_temperature 100.0(10)
_diffrn_measured_fraction_theta_full 0.997
_diffrn_measured_fraction_theta_max 0.997
_diffrn_measurement_device_type 'Bruker SMART CCD area-detector'
_diffrn_measurement_method '\f and \w scans'
_diffrn_radiation_monochromator graphite
_diffrn_radiation_source 'fine-focus sealed tube'
_diffrn_radiation_type MoK\a
_diffrn_radiation_wavelength 0.71073
_diffrn_reflns_av_R_equivalents 0.0287
_diffrn_reflns_av_sigmaI/netI 0.0266
_diffrn_reflns_limit_h_max 16
_diffrn_reflns_limit_h_min -10
_diffrn_reflns_limit_k_max 5
_diffrn_reflns_limit_k_min -5
_diffrn_reflns_limit_l_max 17
_diffrn_reflns_limit_l_min -17
_diffrn_reflns_number 5975
_diffrn_reflns_theta_full 26.37
_diffrn_reflns_theta_max 26.37
_diffrn_reflns_theta_min 2.85
_exptl_absorpt_coefficient_mu 0.155
_exptl_absorpt_correction_T_max 0.7454
_exptl_absorpt_correction_T_min 0.6916
_exptl_absorpt_correction_type multi-scan
_exptl_absorpt_process_details '(SADABS; Sheldrick, 1996)'
_exptl_crystal_colour colourless
_exptl_crystal_density_diffrn 1.613
_exptl_crystal_density_meas 1.56
_exptl_crystal_density_method w/v
_exptl_crystal_description prism
_exptl_crystal_F_000 388
_exptl_crystal_size_max 0.28
_exptl_crystal_size_mid 0.2
_exptl_crystal_size_min 0.18
_refine_diff_density_max 0.325
_refine_diff_density_min -0.234
_refine_ls_extinction_coef 0.013(3)
_refine_ls_extinction_expression Fc^*^=kFc[1+0.001xFc^2^\l^3^/sin(2\q)]^-1/4^
_refine_ls_extinction_method 'SHELXL97 (Sheldrick, 2008)'
_refine_ls_goodness_of_fit_ref 1.035
_refine_ls_hydrogen_treatment constr
_refine_ls_matrix_type full
_refine_ls_number_parameters 119
_refine_ls_number_reflns 1587
_refine_ls_number_restraints 0
_refine_ls_restrained_S_all 1.035
_refine_ls_R_factor_all 0.0396
_refine_ls_R_factor_gt 0.0314
_refine_ls_shift/su_max 0.000
_refine_ls_shift/su_mean 0.000
_refine_ls_structure_factor_coef Fsqd
_refine_ls_weighting_details 'w = 1/[\s^2^(Fo^2^)+(0.0370P)^2^+0.3154P] where P=(Fo^2^+2Fc^2^)/3'
_refine_ls_weighting_scheme calc
_refine_ls_wR_factor_gt 0.0768
_refine_ls_wR_factor_ref 0.0819
_reflns_number_gt 1332
_reflns_number_total 1587
_reflns_threshold_expression I>2\s(I)
_cod_data_source_file gg3229.cif
_cod_data_source_block I
_cod_depositor_comments
;
 Updating space group information.

 Antanas Vaitkus,
 2018-07-15
;
_cod_database_code 2017674
_cod_database_fobs_code 2017674

loop_
_space_group_symop_id
_space_group_symop_operation_xyz
1 x,y,z
2 -x+1/2,y+1/2,-z+1/2
3 -x,-y,-z
4 x+1/2,-y+1/2,z+1/2

loop_
_atom_site_type_symbol
_atom_site_label
_atom_site_fract_x
_atom_site_fract_y
_atom_site_fract_z
_atom_site_U_iso_or_equiv
_atom_site_adp_type
_atom_site_calc_flag
_atom_site_refinement_flags
_atom_site_occupancy
_atom_site_disorder_assembly
_atom_site_disorder_group
F F1 0.40106(8) 0.1330(2) 0.87634(6) 0.0361(3) Uani d . 1 . .
F F2 0.53391(7) -0.13672(19) 0.87744(7) 0.0337(3) Uani d . 1 . .
F F3 0.50836(8) 0.2721(2) 0.80648(7) 0.0357(3) Uani d . 1 . .
O O8 0.28749(8) 0.1244(2) 0.66037(7) 0.0175(2) Uani d . 1 . .
N N1 0.43093(9) 0.2740(2) 0.38652(8) 0.0168(3) Uani d . 1 . .
C C2 0.45226(11) 0.3956(3) 0.47902(10) 0.0146(3) Uani d . 1 . .
C C3 0.38952(11) 0.3315(3) 0.53421(10) 0.0159(3) Uani d . 1 . .
H H3 0.4072 0.4183 0.5984 0.019 Uiso calc R 1 . .
C C4 0.30065(11) 0.1381(3) 0.49333(10) 0.0161(3) Uani d . 1 . .
C C5 0.27783(11) 0.0133(3) 0.39743(10) 0.0177(3) Uani d . 1 . .
H H5 0.2186 -0.1168 0.3670 0.021 Uiso calc R 1 . .
C C6 0.34524(11) 0.0869(3) 0.34837(10) 0.0186(3) Uani d . 1 . .
H H6 0.3300 0.0006 0.2846 0.022 Uiso calc R 1 . .
C C7 0.22974(11) 0.0644(3) 0.55056(10) 0.0206(3) Uani d . 1 . .
H H7A 0.1582 0.1693 0.5196 0.025 Uiso calc R 1 . .
H H7B 0.2109 -0.1345 0.5410 0.025 Uiso calc R 1 . .
C C9 0.37255(11) -0.0799(3) 0.71625(10) 0.0174(3) Uani d . 1 . .
H H9A 0.4139 -0.1328 0.6763 0.021 Uiso calc R 1 . .
H H9B 0.3370 -0.2472 0.7281 0.021 Uiso calc R 1 . .
C C10 0.45296(11) 0.0479(3) 0.81867(11) 0.0199(3) Uani d . 1 . .

loop_
_atom_site_aniso_label
_atom_site_aniso_U_11
_atom_site_aniso_U_22
_atom_site_aniso_U_33
_atom_site_aniso_U_12
_atom_site_aniso_U_13
_atom_site_aniso_U_23
F1 0.0327(5) 0.0543(6) 0.0216(5) 0.0114(5) 0.0123(4) -0.0098(4)
F2 0.0295(5) 0.0343(5) 0.0257(5) 0.0145(4) 0.0017(4) 0.0009(4)
F3 0.0292(5) 0.0322(5) 0.0340(5) -0.0135(4) 0.0034(4) -0.0040(4)
O8 0.0156(5) 0.0215(5) 0.0152(5) 0.0011(4) 0.0065(4) 0.0004(4)
N1 0.0172(5) 0.0163(6) 0.0175(6) -0.0010(5) 0.0082(5) 0.0002(4)
C2 0.0148(6) 0.0121(6) 0.0163(6) 0.0028(5) 0.0063(5) 0.0036(5)
C3 0.0162(6) 0.0157(6) 0.0155(6) 0.0008(5) 0.0069(5) 0.0004(5)
C4 0.0140(6) 0.0173(7) 0.0160(7) 0.0017(5) 0.0058(5) 0.0036(5)
C5 0.0141(6) 0.0178(7) 0.0182(7) -0.0030(5) 0.0045(5) 0.0000(5)
C6 0.0202(7) 0.0195(7) 0.0157(6) -0.0011(6) 0.0074(6) -0.0016(5)
C7 0.0157(6) 0.0299(8) 0.0153(7) -0.0049(6) 0.0062(6) 0.0000(6)
C9 0.0177(6) 0.0171(7) 0.0196(7) 0.0002(5) 0.0103(6) 0.0002(5)
C10 0.0177(7) 0.0222(7) 0.0200(7) 0.0050(6) 0.0085(6) -0.0001(6)

loop_
_atom_type_symbol
_atom_type_description
_atom_type_scat_dispersion_real
_atom_type_scat_dispersion_imag
_atom_type_scat_source
F F 0.0171 0.0103 'International Tables Vol C Tables 4.2.6.8 and 6.1.1.4'
O O 0.0106 0.0060 'International Tables Vol C Tables 4.2.6.8 and 6.1.1.4'
N N 0.0061 0.0033 'International Tables Vol C Tables 4.2.6.8 and 6.1.1.4'
C C 0.0033 0.0016 'International Tables Vol C Tables 4.2.6.8 and 6.1.1.4'
H H 0.0000 0.0000 'International Tables Vol C Tables 4.2.6.8 and 6.1.1.4'

loop_
_geom_angle_atom_site_label_1
_geom_angle_atom_site_label_2
_geom_angle_atom_site_label_3
_geom_angle_site_symmetry_1
_geom_angle_site_symmetry_3
_geom_angle
_geom_angle_publ_flag
C9 O8 C7 . . 112.06(10) ?
C6 N1 C2 . . 117.06(11) ?
N1 C2 C3 . . 122.45(12) ?
N1 C2 C2 . 3_666 116.78(14) ?
C3 C2 C2 . 3_666 120.77(14) ?
C4 C3 C2 . . 119.76(12) ?
C4 C3 H3 . . 120.1 ?
C2 C3 H3 . . 120.1 ?
C3 C4 C5 . . 117.99(12) ?
C3 C4 C7 . . 121.37(12) ?
C5 C4 C7 . . 120.64(12) ?
C6 C5 C4 . . 118.47(12) ?
C6 C5 H5 . . 120.8 ?
C4 C5 H5 . . 120.8 ?
N1 C6 C5 . . 124.27(12) ?
N1 C6 H6 . . 117.9 ?
C5 C6 H6 . . 117.9 ?
O8 C7 C4 . . 112.91(10) ?
O8 C7 H7A . . 109.0 ?
C4 C7 H7A . . 109.0 ?
O8 C7 H7B . . 109.0 ?
C4 C7 H7B . . 109.0 ?
H7A C7 H7B . . 107.8 ?
O8 C9 C10 . . 107.53(11) ?
O8 C9 H9A . . 110.2 ?
C10 C9 H9A . . 110.2 ?
O8 C9 H9B . . 110.2 ?
C10 C9 H9B . . 110.2 ?
H9A C9 H9B . . 108.5 ?
F1 C10 F2 . . 106.69(11) ?
F1 C10 F3 . . 106.52(12) ?
F2 C10 F3 . . 106.48(11) ?
F1 C10 C9 . . 113.31(11) ?
F2 C10 C9 . . 110.94(11) ?
F3 C10 C9 . . 112.46(11) ?

loop_
_geom_bond_atom_site_label_1
_geom_bond_atom_site_label_2
_geom_bond_site_symmetry_2
_geom_bond_distance
_geom_bond_publ_flag
F1 C10 . 1.3317(15) ?
F2 C10 . 1.3378(16) ?
F3 C10 . 1.3381(17) ?
O8 C9 . 1.4183(16) ?
O8 C7 . 1.4256(15) ?
N1 C6 . 1.3359(17) ?
N1 C2 . 1.3446(17) ?
C2 C3 . 1.3899(18) ?
C2 C2 3_666 1.490(3) ?
C3 C4 . 1.3842(19) ?
C3 H3 . 0.9300 ?
C4 C5 . 1.3896(19) ?
C4 C7 . 1.5129(17) ?
C5 C6 . 1.3821(19) ?
C5 H5 . 0.9300 ?
C6 H6 . 0.9300 ?
C7 H7A . 0.9700 ?
C7 H7B . 0.9700 ?
C9 C10 . 1.4905(19) ?
C9 H9A . 0.9700 ?
C9 H9B . 0.9700 ?

loop_
_geom_hbond_atom_site_label_D
_geom_hbond_atom_site_label_H
_geom_hbond_atom_site_label_A
_geom_hbond_site_symmetry_A
_geom_hbond_distance_DH
_geom_hbond_distance_HA
_geom_hbond_distance_DA
_geom_hbond_angle_DHA
_geom_hbond_publ_flag
C9 H9A N1 3_656 0.97 2.624 3.573(2) 166 yes
C7 H7B F1 2_546 0.97 2.492 3.116(2) 122 yes
C7 H7B F2 4_555 0.97 2.666 3.328(2) 126 yes
